data_7702794
loop_
_publ_author_name
'Hart, Richard'
'Levason, William'
'Patel, Bhavesh'
'Reid, Gillian'

_publ_section_title
;
 Synthesis, properties and crystal structures of 6-, 7- and 8-coordinate
 Zr(iv) and Hf(iv) complexes involving thioether and selenoether ligands
;
_journal_issue 16
_journal_name_full 'Journal of the Chemical Society, Dalton Transactions'
_journal_page_first 3153
_journal_paper_doi 10.1039/b201080c
_journal_year 2002
_chemical_compound_source 'CH2Cl2 - see above'
_chemical_formula_moiety 'C6 H12 Cl4 S3 Zr '
_chemical_formula_structural '[ZrCl4([9]aneS3)]'
_chemical_formula_sum 'C6 H12 Cl4 S3 Zr'
_chemical_formula_weight 413.37
_space_group_IT_number 14
_space_group_name_Hall '-P 2ybc'
_space_group_name_H-M_alt 'P 1 21/c 1'
_symmetry_cell_setting monoclinic
_symmetry_Int_Tables_number 14
_symmetry_space_group_name_H-M 'P 1 21/c 1'
_audit_creation_date 2001-04-25
_audit_creation_method 'by teXsan for Windows v1.06'
_cell_angle_alpha 90
_cell_angle_beta 98.270(4)
_cell_angle_gamma 90
_cell_formula_units_Z 4
_cell_length_a 11.5442(10)
_cell_length_b 8.4604(7)
_cell_length_c 13.9222(13)
_cell_measurement_temperature 150.0(1)
_cell_volume 1345.6(2)
_computing_cell_refinement 'Enraf Nonius Kappa CCD diffractometer control'
_computing_data_collection 'Enraf Nonius Kappa CCD diffractometer control'
_computing_data_reduction 'CrystalClear (Rigaku Corporation, 1999)'
_computing_publication_material 'teXsan for Windows version 1.06 (MSC, 1997-1999)'
_computing_structure_refinement 'teXsan for Windows version 1.06 (MSC, 1997-1999)'
_computing_structure_solution
;
DIRDIF92 PATTY (Beurskens, 1992)
;
_diffrn_ambient_temperature 150.0(1)
_diffrn_measurement_device 'Mercury CCD'
_diffrn_measurement_method \w
_diffrn_orient_matrix_UB_11 0.00000
_diffrn_orient_matrix_UB_12 0.00000
_diffrn_orient_matrix_UB_13 0.00000
_diffrn_orient_matrix_UB_21 0.00000
_diffrn_orient_matrix_UB_22 0.00000
_diffrn_orient_matrix_UB_23 0.00000
_diffrn_orient_matrix_UB_31 0.00000
_diffrn_orient_matrix_UB_32 0.00000
_diffrn_orient_matrix_UB_33 0.00000
_diffrn_radiation_detector CCD
_diffrn_radiation_monochromator graphite
_diffrn_radiation_source 'X-ray tube'
_diffrn_radiation_type 'Mo K\a'
_diffrn_radiation_wavelength 0.71073
_diffrn_reflns_av_R_equivalents 0.21836
_diffrn_reflns_av_sigmaI/netI 0.341
_diffrn_reflns_limit_h_max 15
_diffrn_reflns_limit_h_min -16
_diffrn_reflns_limit_k_max 11
_diffrn_reflns_limit_k_min -11
_diffrn_reflns_limit_l_max 19
_diffrn_reflns_limit_l_min -16
_diffrn_reflns_number 16315
_diffrn_reflns_reduction_process 'Lp corrections applied'
_diffrn_reflns_theta_max 30.04
_diffrn_reflns_theta_min 2.14
_diffrn_standards_decay_% 0.00
_diffrn_standards_interval_count 0
_diffrn_standards_number 0
_exptl_absorpt_coefficient_mu 2.036
_exptl_absorpt_correction_type SORTAV
_exptl_crystal_colour colourless
_exptl_crystal_density_diffrn 2.040
_exptl_crystal_density_meas ?
_exptl_crystal_description plate
_exptl_crystal_F_000 816.00
_exptl_crystal_size_max 0.15
_exptl_crystal_size_mid 0.07
_exptl_crystal_size_min 0.01
_refine_diff_density_max 1.38
_refine_diff_density_min -1.20
_refine_ls_extinction_method none
_refine_ls_goodness_of_fit_all 2.322
_refine_ls_goodness_of_fit_ref 2.320
_refine_ls_hydrogen_treatment noref
_refine_ls_matrix_type full
_refine_ls_number_constraints 0
_refine_ls_number_parameters 97
_refine_ls_number_reflns 725
_refine_ls_number_restraints 0
_refine_ls_R_factor_all 0.0981
_refine_ls_R_factor_gt 0.0980
_refine_ls_shift/su_max 0.0000
_refine_ls_shift/su_mean 0.0002
_refine_ls_structure_factor_coef F
_refine_ls_weighting_details 'w = 1/[\s^2^(Fo)]'
_refine_ls_weighting_scheme sigma
_refine_ls_wR_factor_all 0.1160
_refine_ls_wR_factor_ref 0.1160
_reflns_number_gt 725
_reflns_number_total 3973
_reflns_threshold_expression I>3.00\s(I)
_cod_data_source_file b201080c.txt
_cod_data_source_block '_01bp022'
_cod_depositor_comments
;
The following automatic conversions were performed:

data item '_exptl_crystal_density_meas' value 'not measured' was
changed to '?' -- the value is perceived as not measured.

Automatic conversion script
Id: cif_fix_values 6909 2019-04-08 15:41:33Z antanas 
;
_cod_original_sg_symbol_H-M 'P 21/c     '
_cod_original_formula_sum 'C6 H12 Cl4 S3 Zr '
_cod_database_code 7702794

loop_
_symmetry_equiv_pos_as_xyz
'   +x,   +y,   +z'
'   -x,1/2+y,1/2-z'
'   -x,   -y,   -z'
'   +x,1/2-y,1/2+z'

loop_
_atom_site_label
_atom_site_fract_x
_atom_site_fract_y
_atom_site_fract_z
_atom_site_U_iso_or_equiv
_atom_site_occupancy
_atom_site_adp_type
_atom_site_calc_flag
Zr(1) 0.2504(2) 0.0419(3) 0.2327(2) 0.0381(9) 1.000 Uani d
Cl(1) 0.0811(6) 0.1744(8) 0.1426(5) 0.062(3) 1.000 Uani d
Cl(2) 0.2280(7) -0.2193(7) 0.2943(6) 0.062(3) 1.000 Uani d
Cl(3) 0.4382(6) 0.1330(8) 0.1963(6) 0.068(3) 1.000 Uani d
Cl(4) 0.2435(7) -0.1029(8) 0.0792(6) 0.073(3) 1.000 Uani d
S(1) 0.0944(7) 0.0756(8) 0.3655(6) 0.056(3) 1.000 Uani d
S(2) 0.3819(6) 0.0481(9) 0.4100(6) 0.059(3) 1.000 Uani d
S(3) 0.2665(7) 0.3540(8) 0.2892(6) 0.052(3) 1.000 Uani d
C(1) 0.170(3) -0.006(3) 0.477(2) 0.075(10) 1.000 Uiso d
C(2) 0.295(2) 0.050(3) 0.504(2) 0.051(7) 1.000 Uiso d
C(3) 0.440(3) 0.249(4) 0.422(2) 0.083(10) 1.000 Uiso d
C(4) 0.372(3) 0.376(3) 0.398(2) 0.078(10) 1.000 Uiso d
C(5) 0.133(2) 0.395(3) 0.332(2) 0.056(8) 1.000 Uiso d
C(6) 0.088(2) 0.285(3) 0.392(2) 0.035(7) 1.000 Uiso d
H(1) 0.1275 0.0216 0.5284 0.090 1.000 Uiso c
H(2) 0.1710 -0.1182 0.4709 0.090 1.000 Uiso c
H(3) 0.3312 -0.0165 0.5548 0.061 1.000 Uiso c
H(4) 0.2921 0.1550 0.5273 0.061 1.000 Uiso c
H(5) 0.4715 0.2617 0.4889 0.099 1.000 Uiso c
H(6) 0.5015 0.2539 0.3839 0.099 1.000 Uiso c
H(7) 0.4216 0.4630 0.3888 0.093 1.000 Uiso c
H(8) 0.3303 0.3991 0.4507 0.093 1.000 Uiso c
H(9) 0.1431 0.4915 0.3673 0.068 1.000 Uiso c
H(10) 0.0753 0.4090 0.2767 0.068 1.000 Uiso c
H(11) 0.0081 0.3102 0.3921 0.043 1.000 Uiso c
H(12) 0.1298 0.2993 0.4556 0.043 1.000 Uiso c

loop_
_atom_site_aniso_label
_atom_site_aniso_U_11
_atom_site_aniso_U_22
_atom_site_aniso_U_33
_atom_site_aniso_U_12
_atom_site_aniso_U_13
_atom_site_aniso_U_23
Zr(1) 0.054(2) 0.0210(13) 0.042(2) -0.001(2) 0.018(2) 0.001(2)
Cl(1) 0.063(6) 0.067(5) 0.054(6) 0.019(4) -0.001(5) 0.028(5)
Cl(2) 0.098(7) 0.019(4) 0.074(7) 0.002(4) 0.027(5) -0.001(4)
Cl(3) 0.067(6) 0.077(5) 0.070(6) 0.005(5) 0.042(5) 0.003(5)
Cl(4) 0.116(7) 0.040(5) 0.069(7) -0.005(4) 0.031(6) -0.016(4)
S(1) 0.071(6) 0.050(5) 0.051(6) -0.009(4) 0.025(5) 0.003(5)
S(2) 0.054(6) 0.062(5) 0.064(6) -0.009(5) 0.019(4) 0.007(5)
S(3) 0.081(6) 0.029(4) 0.050(6) -0.018(4) 0.026(5) 0.004(4)

loop_
_atom_type_symbol
_atom_type_oxidation_number
_atom_type_number_in_cell
_atom_type_scat_dispersion_real
_atom_type_scat_dispersion_imag
_atom_type_scat_source
C 0 24 0.002 0.002
;International Tables for Crystallography
(1992, Vol. C, Table 6.1.1.2)
;
H 0 48 0.000 0.000
;International Tables for Crystallography
(1992, Vol. C, Table 6.1.1.2)
;
S 0 12 0.110 0.124
;International Tables for Crystallography
(1992, Vol. C, Table 6.1.1.2)
;
Cl 0 16 0.132 0.159
;International Tables for Crystallography
(1992, Vol. C, Tables 4.2.6.8 and 6.1.1.1)
;
Zr 0 4 -2.965 0.560
;International Tables for Crystallography
(1992, Vol. C, Tables 4.2.6.8 and 6.1.1.1)
;

loop_
_geom_angle_atom_site_label_1
_geom_angle_atom_site_label_2
_geom_angle_atom_site_label_3
_geom_angle
_geom_angle_publ_flag
CL1 ZR1 CL2 119.2(4) ?
CL1 ZR1 CL3 114.9(4) ?
CL1 ZR1 CL4 81.8(4) ?
CL1 ZR1 S1 75.3(4) ?
CL1 ZR1 S2 139.7(4) ?
CL1 ZR1 S3 73.8(4) ?
CL2 ZR1 CL3 121.0(4) ?
CL2 ZR1 CL4 82.0(4) ?
CL2 ZR1 S1 75.1(3) ?
CL2 ZR1 S2 76.5(4) ?
CL2 ZR1 S3 142.0(4) ?
CL3 ZR1 CL4 84.0(4) ?
CL3 ZR1 S1 142.5(4) ?
CL3 ZR1 S2 77.5(4) ?
CL3 ZR1 S3 74.3(3) ?
CL4 ZR1 S1 133.5(4) ?
CL4 ZR1 S2 138.4(4) ?
CL4 ZR1 S3 136.0(4) ?
S1 ZR1 S2 73.9(4) ?
S1 ZR1 S3 74.6(3) ?
S2 ZR1 S3 73.4(4) ?
ZR1 S1 C1 104.8(14) ?
ZR1 S1 C6 106.6(12) ?
C1 S1 C6 103.1(19) ?
ZR1 S2 C2 111.8(14) ?
ZR1 S2 C3 104.7(16) ?
C2 S2 C3 99.5(19) ?
ZR1 S3 C4 110.4(16) ?
ZR1 S3 C5 105.0(13) ?
C4 S3 C5 102.1(20) ?
S1 C1 C2 114.7(30) ?
S1 C1 H1 108.1 no
S1 C1 H2 108.1 no
C2 C1 H1 108.2 no
C2 C1 H2 108.2 no
H1 C1 H2 109.5 no
S2 C2 C1 116.1(30) ?
S2 C2 H3 107.8 no
S2 C2 H4 107.8 no
C1 C2 H3 107.8 no
C1 C2 H4 107.8 no
H3 C2 H4 109.5 no
S2 C3 C4 121.9(37) ?
S2 C3 H5 106.4 no
S2 C3 H6 106.3 no
C4 C3 H5 106.3 no
C4 C3 H6 106.2 no
H5 C3 H6 109.5 no
S3 C4 C3 115.0(37) ?
S3 C4 H7 108.1 no
S3 C4 H8 108.0 no
C3 C4 H7 108.1 no
C3 C4 H8 108.1 no
H7 C4 H8 109.4 no
S3 C5 C6 119.0(28) ?
S3 C5 H9 107.1 no
S3 C5 H10 107.0 no
C6 C5 H9 107.0 no
C6 C5 H10 107.0 no
H9 C5 H10 109.5 no
S1 C6 C5 120.0(27) ?
S1 C6 H11 106.8 no
S1 C6 H12 106.8 no
C5 C6 H11 106.8 no
C5 C6 H12 106.8 no
H11 C6 H12 109.5 no

loop_
_geom_bond_atom_site_label_1
_geom_bond_atom_site_label_2
_geom_bond_distance
_geom_bond_publ_flag
ZR1 CL1 2.438(11) ?
ZR1 CL2 2.398(10) ?
ZR1 CL3 2.422(10) ?
ZR1 CL4 2.454(12) ?
ZR1 S1 2.775(10) ?
ZR1 S2 2.706(13) ?
ZR1 S3 2.754(11) ?
S1 C1 1.81(5) ?
S1 C6 1.81(3) ?
S2 C2 1.77(4) ?
S2 C3 1.83(4) ?
S3 C4 1.82(5) ?
S3 C5 1.77(4) ?
C1 C2 1.51(5) ?
C1 H1 0.95 no
C1 H2 0.95 no
C2 H3 0.95 no
C2 H4 0.95 no
C3 C4 1.35(5) ?
C3 H5 0.95 no
C3 H6 0.95 no
C4 H7 0.95 no
C4 H8 0.95 no
C5 C6 1.40(4) ?
C5 H9 0.95 no
C5 H10 0.95 no
C6 H11 0.95 no
C6 H12 0.95 no

loop_
_geom_contact_atom_site_label_1
_geom_contact_atom_site_label_2
_geom_contact_distance
_geom_contact_site_symmetry_2
_geom_contact_publ_flag
S1 H10 2.9377 2_545 no
S2 S2 3.52(2) 3_656 no
